data_7250284
loop_
_publ_author_name
'Elzein, Ahmed'
'Al Jomeh, Ghadah Abdullah S.'
'Tizzard, Graham J.'
'Coles, Simon J.'
'Banti, Christina N.'
'Hadjikakou, Sotiris K.'
'Kostakis, George E.'

_publ_section_title
;
 Investigating the antimicrobial activity of 1-heteroaryl benzotriazole
 silver compounds
;
_journal_issue 15
_journal_name_full 'RSC Advances'
_journal_page_first 11431
_journal_page_last 11440
_journal_paper_doi 10.1039/D5RA01072A
_journal_volume 15
_journal_year 2025
_chemical_formula_moiety 'C32 H20 Ag2 F6 N8 O6 S2'
_chemical_formula_sum 'C32 H20 Ag2 F6 N8 O6 S2'
_chemical_formula_weight 1006.42
_space_group_crystal_system triclinic
_space_group_IT_number 2
_space_group_name_Hall '-P 1'
_space_group_name_H-M_alt 'P -1'
_atom_sites_solution_hydrogens geom
_atom_sites_solution_primary dual
_audit_creation_date 2024-03-30
_audit_creation_method
;
Olex2 1.5
(compiled 2023.08.24 svn.re1ec1418 for OlexSys, GUI svn.r6817)
;
_audit_update_record
;
2024-10-04 deposited with the CCDC.	2025-03-31 downloaded from the CCDC.
;
_cell_angle_alpha 107.539(6)
_cell_angle_beta 101.878(6)
_cell_angle_gamma 101.752(5)
_cell_formula_units_Z 1
_cell_length_a 7.9014(5)
_cell_length_b 9.4771(5)
_cell_length_c 12.3812(12)
_cell_measurement_reflns_used 9059
_cell_measurement_temperature 100(2)
_cell_measurement_theta_max 33.0450
_cell_measurement_theta_min 2.3360
_cell_volume 829.29(12)
_computing_cell_refinement 'CrysAlisPro 1.171.43.104a (Rigaku OD, 2023)'
_computing_data_collection 'CrysAlisPro system (CCD 43.104a 64-bit (release 22-12-2023))'
_computing_data_reduction 'CrysAlisPro 1.171.43.104a (Rigaku OD, 2023)'
_computing_molecular_graphics 'Olex2 1.5 (Dolomanov et al., 2009)'
_computing_publication_material 'Olex2 1.5 (Dolomanov et al., 2009)'
_computing_structure_refinement 'SHELXL 2018/3 (Sheldrick, 2015)'
_computing_structure_solution 'SHELXT  (Sheldrick, 2015)'
_diffrn_ambient_environment N~2~
_diffrn_ambient_temperature 100(2)
_diffrn_detector 'hybrid pixel array detector'
_diffrn_detector_area_resol_mean 10
_diffrn_detector_dtime 0.000
_diffrn_detector_type 'Rigaku, HyPix 6000HE'
_diffrn_measured_fraction_theta_full 1.000
_diffrn_measured_fraction_theta_max 0.887
_diffrn_measurement_details
;
List of Runs (angles in degrees, time in seconds):

  # Type    Start    End  Width  t~exp~   \w     \q     \k     \f   Frames
#--------------------------------------------------------------------------
  1  \w    -55.00  -7.00   0.50   50.00    --  -14.27 120.00  61.00   96
  2  \w    -56.00  -3.00   0.50   50.00    --  -14.27 -57.00   0.00  106
  3  \w    -40.00  14.00   0.50   50.00    --  -14.27  89.00 130.32  108
  4  \w    -56.00  -3.00   0.50   50.00    --  -14.27 -57.00 -90.00  106
  5  \w     21.00  64.00   0.50   50.00    --  -14.27  19.00  90.00   86
  6  \w     21.00  64.00   0.50   50.00    --  -14.27  19.00-150.00   86
  7  \w      6.00  62.00   0.50   50.00    --   17.24  57.00 -30.00  112
  8  \w     -2.00  24.00   0.50   50.00    --   17.24  76.00 106.18   52
  9  \w      6.00  62.00   0.50   50.00    --   17.24  57.00-120.00  112
 10  \w    -18.00  37.00   0.50   50.00    --   17.24 -77.00 -90.00  110
 11  \w    -60.00 -17.00   0.50   50.00    --   17.24 -19.00 -60.00   86
 12  \w    -60.00 -17.00   0.50   50.00    --   17.24 -19.00  30.00   86
 13  \w      6.00  62.00   0.50   50.00    --   17.24  57.00 150.00  112
 14  \w    -55.00  29.00   0.50   50.00    --   17.24 -57.00 -30.00  168
 15  \w    -55.00  29.00   0.50   50.00    --   17.24 -57.00 -30.00  168
 16  \w    -60.00 -17.00   0.50   50.00    --   17.24 -19.00 150.00   86
 17  \w    -67.00 -19.00   0.50   50.00    --  -14.27 138.00 -51.47   96
 18  \w    -34.00  18.00   0.50   50.00    --  -14.27  77.00-150.00  104
 19  \w    -60.00 -17.00   0.50   50.00    --   17.24 -19.00-120.00   86
;
_diffrn_measurement_device 'four-circle diffractometer'
_diffrn_measurement_device_details 'Rigaku, UG2 \k goniometer'
_diffrn_measurement_device_type
'Rigaku FRE+ diffractometer with Arc)Sec VHF Varimax confocal mirrors, a UG2 goniometer and HyPix 6000HE detector'
_diffrn_measurement_method 'profile data from \w-scans'
_diffrn_measurement_specimen_support 'MiTeGen MicroLoop'
_diffrn_orient_matrix_type 'CrysAlisPro convention (1999,Acta A55,543-557)'
_diffrn_orient_matrix_UB_11 -0.0025666000
_diffrn_orient_matrix_UB_12 0.0347895000
_diffrn_orient_matrix_UB_13 0.0588350000
_diffrn_orient_matrix_UB_21 0.0950804000
_diffrn_orient_matrix_UB_22 0.0166744000
_diffrn_orient_matrix_UB_23 0.0203239000
_diffrn_orient_matrix_UB_31 0.0101528000
_diffrn_orient_matrix_UB_32 0.0722194000
_diffrn_orient_matrix_UB_33 -0.0075194000
_diffrn_radiation_collimation 0.2
_diffrn_radiation_monochromator 'Confocal mirrors, Arc)Sec VHF Varimax'
_diffrn_radiation_probe x-ray
_diffrn_radiation_type 'Mo K\a'
_diffrn_radiation_wavelength 0.71073
_diffrn_radiation_xray_symbol K-L~3~
_diffrn_reflns_av_unetI/netI 0.0528
_diffrn_reflns_Laue_measured_fraction_full 1.000
_diffrn_reflns_Laue_measured_fraction_max 0.887
_diffrn_reflns_limit_h_max 12
_diffrn_reflns_limit_h_min -12
_diffrn_reflns_limit_k_max 14
_diffrn_reflns_limit_k_min -14
_diffrn_reflns_limit_l_max 18
_diffrn_reflns_limit_l_min -19
_diffrn_reflns_number 13432
_diffrn_reflns_point_group_measured_fraction_full 1.000
_diffrn_reflns_point_group_measured_fraction_max 0.887
_diffrn_reflns_theta_full 25.242
_diffrn_reflns_theta_max 33.688
_diffrn_reflns_theta_min 2.351
_diffrn_source 'Rotating Anode'
_diffrn_source_current 55.0
_diffrn_source_power 2.475
_diffrn_source_target Mo
_diffrn_source_type 'Rigaku FRE+'
_diffrn_source_voltage 45.0
_exptl_absorpt_coefficient_mu 1.402
_exptl_absorpt_correction_T_max 1.00000
_exptl_absorpt_correction_T_min 0.71185
_exptl_absorpt_correction_type multi-scan
_exptl_absorpt_process_details
;
CrysAlisPro 1.171.43.104a (Rigaku Oxford Diffraction, 2023)
Empirical absorption correction using spherical harmonics,
implemented in SCALE3 ABSPACK scaling algorithm.
;
_exptl_crystal_colour colourless
_exptl_crystal_colour_primary colourless
_exptl_crystal_density_diffrn 2.015
_exptl_crystal_description plate
_exptl_crystal_F_000 496
_exptl_crystal_recrystallization_method 'The material was recrystallised from a mixture of methanol and acetone'
_exptl_crystal_size_max 0.12
_exptl_crystal_size_mid 0.07
_exptl_crystal_size_min 0.005
_refine_diff_density_max 3.383
_refine_diff_density_min -2.140
_refine_diff_density_rms 0.369
_refine_ls_extinction_method none
_refine_ls_goodness_of_fit_ref 1.132
_refine_ls_hydrogen_treatment constr
_refine_ls_matrix_type full
_refine_ls_number_parameters 254
_refine_ls_number_reflns 13432
_refine_ls_number_restraints 237
_refine_ls_restrained_S_all 1.123
_refine_ls_R_factor_all 0.1116
_refine_ls_R_factor_gt 0.0961
_refine_ls_shift/su_max 0.000
_refine_ls_shift/su_mean 0.000
_refine_ls_structure_factor_coef Fsqd
_refine_ls_weighting_details 'w=1/[\s^2^(Fo^2^)+31.0916P] where P=(Fo^2^+2Fc^2^)/3'
_refine_ls_weighting_scheme calc
_refine_ls_wR_factor_gt 0.2264
_refine_ls_wR_factor_ref 0.2362
_reflns_Friedel_coverage 0.000
_reflns_number_gt 11866
_reflns_number_total 13432
_reflns_threshold_expression 'I > 2\s(I)'
_twin_special_details
;
Component 2 rotated by 179.9748\% 
around [0.00 -0.00 1.00] (reciprocal) or [0.37 0.39 0.84] (direct)
;
_cod_data_source_file d5ra01072a2.cif
_cod_data_source_block 2023ncs0708x_twin1_hklf4
_cod_original_cell_volume 829.29(11)
_cod_database_code 7250284
_shelx_shelxl_version_number 2018/3
_chemical_oxdiff_formula 'C16 H10 Ag F3 N3 O3 S'
_chemical_oxdiff_usercomment AEAg50
_shelx_space_group_comment
;
The symmetry employed for this shelxl refinement is uniquely defined
by the following loop, which should always be used as a source of
symmetry information in preference to the above space-group names.
They are only intended as comments.
;
_shelx_estimated_absorpt_t_max 0.993
_shelx_estimated_absorpt_t_min 0.850
_olex2_refinement_description
;
1. Twinned data refinement
 Scales: 0.56527
 0.43473
2. Rigid body (RIGU) restrains
 Ag1, N1, N2, N3, C1, C6, C7
 with sigma for 1-2 distances of 0.004 and sigma for 1-3 distances of 0.004
 Ag1, S1, F1, F2, F3, O1, O2, O3, N1, N2, N3, N4, C1, C2, C3, C4, C5, C6, C7,
 C8, C9, C10, C11, C12, C13, C14, C15, C16
 with sigma for 1-2 distances of 0.004 and sigma for 1-3 distances of 0.004
3.a Aromatic/amide H refined with riding coordinates:
 C2(H2), C3(H3), C4(H4), C5(H5), C8(H8), C9(H9), C12(H12), C13(H13), C14(H14),
 C15(H15)
;
_olex2_diffrn_ambient_temperature_device 'Oxford Cryosystems'
_olex2_exptl_crystal_mounting_method 'The crystal was mounted on a MITIGEN holder in oil'
_olex2_submission_original_sample_id AEAg50
_olex2_submission_special_instructions 'No special instructions were received'
_oxdiff_exptl_absorpt_empirical_details
;
Empirical correction (ABSPACK) includes:
- Absorption correction using spherical harmonics
- Frame scaling
;
_oxdiff_exptl_absorpt_empirical_full_max 2.328
_oxdiff_exptl_absorpt_empirical_full_min 0.557
_oxdiff_twin_integration_method simultaneous
_oxdiff_twin_items 2

loop_
_space_group_symop_operation_xyz
'x, y, z'
'-x, -y, -z'

loop_
_atom_site_label
_atom_site_type_symbol
_atom_site_fract_x
_atom_site_fract_y
_atom_site_fract_z
_atom_site_U_iso_or_equiv
_atom_site_adp_type
_atom_site_occupancy
_atom_site_site_symmetry_order
_atom_site_calc_flag
_atom_site_refinement_flags_posn
_atom_site_refinement_flags_adp
_atom_site_refinement_flags_occupancy
_atom_site_disorder_assembly
_atom_site_disorder_group
Ag1 Ag 0.77185(12) 0.63073(10) 0.60334(8) 0.01505(17) Uani 1 1 d . . . . .
S1 S 0.8026(4) 0.3816(3) 0.3212(2) 0.0169(5) Uani 1 1 d . . . . .
F1 F 0.5606(11) 0.3684(10) 0.1377(8) 0.040(2) Uani 1 1 d . . . . .
F2 F 0.4563(11) 0.2394(12) 0.2379(8) 0.046(3) Uani 1 1 d . . . . .
F3 F 0.6120(10) 0.1505(9) 0.1250(7) 0.0286(16) Uani 1 1 d . . . . .
O1 O 0.7643(10) 0.5195(9) 0.3867(8) 0.0215(16) Uani 1 1 d . . . . .
O2 O 0.8223(13) 0.2731(11) 0.3808(9) 0.032(2) Uani 1 1 d . . . . .
O3 O 0.9347(12) 0.4068(11) 0.2586(9) 0.027(2) Uani 1 1 d . . . . .
N1 N 0.3733(11) 0.5812(10) 0.3748(8) 0.0140(16) Uani 1 1 d . . . . .
N2 N 0.5046(12) 0.6763(10) 0.4678(8) 0.0154(17) Uani 1 1 d . . . . .
N3 N 0.5859(12) 0.7963(10) 0.4390(8) 0.0137(16) Uani 1 1 d . . . . .
N4 N 0.8121(11) 0.8799(10) 0.6173(8) 0.0134(15) Uani 1 1 d . . . . .
C1 C 0.5021(13) 0.7777(12) 0.3254(9) 0.0139(18) Uani 1 1 d . . . . .
C2 C 0.5246(16) 0.8622(14) 0.2511(10) 0.022(2) Uani 1 1 d . . . . .
H2 H 0.619084 0.955137 0.275856 0.026 Uiso 1 1 calc R U . . .
C3 C 0.4037(18) 0.8039(15) 0.1418(11) 0.026(3) Uani 1 1 d . . . . .
H3 H 0.412097 0.861720 0.091435 0.031 Uiso 1 1 calc R U . . .
C4 C 0.2664(17) 0.6624(14) 0.0987(10) 0.022(2) Uani 1 1 d . . . . .
H4 H 0.187775 0.626152 0.020705 0.026 Uiso 1 1 calc R U . . .
C5 C 0.2472(15) 0.5767(13) 0.1711(10) 0.020(2) Uani 1 1 d . . . . .
H5 H 0.156635 0.480873 0.144069 0.024 Uiso 1 1 calc R U . . .
C6 C 0.3655(14) 0.6366(13) 0.2845(10) 0.0159(19) Uani 1 1 d . . . . .
C7 C 0.7319(14) 0.9162(12) 0.5294(9) 0.0137(18) Uani 1 1 d . . . . .
C8 C 0.7752(14) 1.0632(12) 0.5191(10) 0.0142(18) Uani 1 1 d . . . . .
H8 H 0.714693 1.081075 0.451907 0.017 Uiso 1 1 calc R U . . .
C9 C 0.9085(13) 1.1787(12) 0.6105(11) 0.0169(18) Uani 1 1 d . . . . .
H9 H 0.943774 1.278420 0.606360 0.020 Uiso 1 1 calc R U . . .
C10 C 0.9930(14) 1.1510(12) 0.7098(10) 0.0155(19) Uani 1 1 d . . . . .
C11 C 0.9391(14) 0.9970(12) 0.7109(9) 0.0130(17) Uani 1 1 d . . . . .
C12 C 1.0156(16) 0.9670(14) 0.8112(11) 0.023(2) Uani 1 1 d . . . . .
H12 H 0.983463 0.865215 0.812104 0.027 Uiso 1 1 calc R U . . .
C13 C 1.1371(16) 1.0845(15) 0.9084(11) 0.023(2) Uani 1 1 d . . . . .
H13 H 1.186564 1.063453 0.976589 0.028 Uiso 1 1 calc R U . . .
C14 C 1.1893(16) 1.2363(14) 0.9083(11) 0.023(2) Uani 1 1 d . . . . .
H14 H 1.273518 1.315864 0.976318 0.028 Uiso 1 1 calc R U . . .
C15 C 1.1199(15) 1.2698(13) 0.8115(10) 0.019(2) Uani 1 1 d . . . . .
H15 H 1.156334 1.371966 0.812061 0.023 Uiso 1 1 calc R U . . .
C16 C 0.5964(15) 0.2790(15) 0.1990(11) 0.023(2) Uani 1 1 d . . . . .

loop_
_atom_site_aniso_label
_atom_site_aniso_U_11
_atom_site_aniso_U_22
_atom_site_aniso_U_33
_atom_site_aniso_U_23
_atom_site_aniso_U_13
_atom_site_aniso_U_12
Ag1 0.0152(3) 0.0095(3) 0.0187(3) 0.0080(3) 0.0007(3) -0.0002(2)
S1 0.0146(12) 0.0175(13) 0.0172(12) 0.0084(10) 0.0026(9) 0.0001(10)
F1 0.038(5) 0.038(5) 0.031(4) 0.012(4) -0.012(3) 0.008(4)
F2 0.019(4) 0.052(6) 0.045(5) -0.003(4) 0.016(4) -0.011(4)
F3 0.029(4) 0.024(4) 0.024(4) 0.003(3) 0.005(3) 0.001(3)
O1 0.021(4) 0.016(4) 0.025(4) 0.006(3) 0.004(3) 0.004(3)
O2 0.043(5) 0.030(5) 0.027(5) 0.017(4) 0.008(4) 0.009(4)
O3 0.016(4) 0.026(5) 0.039(5) 0.013(4) 0.013(4) 0.002(3)
N1 0.014(4) 0.007(3) 0.018(4) 0.006(3) 0.000(3) 0.000(3)
N2 0.015(4) 0.009(4) 0.018(4) 0.008(3) 0.000(3) -0.006(3)
N3 0.013(4) 0.009(4) 0.022(4) 0.010(3) 0.006(3) -0.001(3)
N4 0.010(3) 0.012(4) 0.018(4) 0.007(3) 0.003(3) 0.001(3)
C1 0.010(4) 0.013(4) 0.016(4) 0.003(3) 0.004(3) 0.000(3)
C2 0.020(5) 0.018(5) 0.022(5) 0.010(4) 0.002(4) -0.005(4)
C3 0.031(6) 0.025(6) 0.017(5) 0.008(4) 0.006(4) -0.002(5)
C4 0.026(6) 0.020(5) 0.015(5) 0.004(4) 0.003(4) 0.001(4)
C5 0.017(5) 0.014(5) 0.021(5) 0.003(4) 0.002(4) -0.003(4)
C6 0.012(4) 0.014(4) 0.020(4) 0.006(4) 0.003(3) 0.001(3)
C7 0.013(4) 0.009(4) 0.020(4) 0.008(3) 0.005(3) 0.002(3)
C8 0.017(4) 0.009(4) 0.020(5) 0.009(3) 0.006(4) 0.003(3)
C9 0.014(4) 0.010(4) 0.028(5) 0.010(4) 0.005(4) 0.003(3)
C10 0.013(4) 0.010(4) 0.021(4) 0.005(3) 0.000(3) 0.002(3)
C11 0.013(4) 0.010(4) 0.017(4) 0.006(3) 0.005(3) 0.003(3)
C12 0.024(5) 0.020(5) 0.023(5) 0.012(4) 0.002(4) 0.003(4)
C13 0.024(5) 0.023(5) 0.019(5) 0.006(4) 0.001(4) 0.005(4)
C14 0.019(5) 0.019(5) 0.020(5) 0.000(4) -0.003(4) 0.002(4)
C15 0.016(5) 0.013(5) 0.021(5) 0.004(4) 0.001(4) -0.002(4)
C16 0.017(5) 0.028(6) 0.021(5) 0.005(4) 0.005(4) 0.005(4)

loop_
_atom_type_symbol
_atom_type_description
_atom_type_scat_dispersion_real
_atom_type_scat_dispersion_imag
_atom_type_scat_source
C C 0.0033 0.0016 'International Tables Vol C Tables 4.2.6.8 and 6.1.1.4'
H H 0.0000 0.0000 'International Tables Vol C Tables 4.2.6.8 and 6.1.1.4'
Ag Ag -0.8971 1.1015 'International Tables Vol C Tables 4.2.6.8 and 6.1.1.4'
F F 0.0171 0.0103 'International Tables Vol C Tables 4.2.6.8 and 6.1.1.4'
N N 0.0061 0.0033 'International Tables Vol C Tables 4.2.6.8 and 6.1.1.4'
O O 0.0106 0.0060 'International Tables Vol C Tables 4.2.6.8 and 6.1.1.4'
S S 0.1246 0.1234 'International Tables Vol C Tables 4.2.6.8 and 6.1.1.4'

loop_
_geom_angle_atom_site_label_1
_geom_angle_atom_site_label_2
_geom_angle_atom_site_label_3
_geom_angle
_geom_angle_site_symmetry_1
_geom_angle_site_symmetry_3
_geom_angle_publ_flag
O1 Ag1 N2 69.3(3) . . ?
N1 Ag1 O1 99.9(3) 2_666 . ?
N1 Ag1 N2 99.9(3) 2_666 . ?
N1 Ag1 N4 152.0(3) 2_666 . ?
N4 Ag1 O1 97.3(3) . . ?
N4 Ag1 N2 66.0(3) . . ?
O1 S1 O2 115.9(6) . . ?
O1 S1 O3 114.7(5) . . ?
O1 S1 C16 103.6(5) . . ?
O2 S1 C16 103.9(6) . . ?
O3 S1 O2 114.5(6) . . ?
O3 S1 C16 101.5(6) . . ?
S1 O1 Ag1 131.3(5) . . ?
N2 N1 Ag1 114.7(6) . 2_666 ?
N2 N1 C6 109.6(8) . . ?
C6 N1 Ag1 135.6(7) . 2_666 ?
N1 N2 Ag1 131.7(7) . . ?
N1 N2 N3 107.8(8) . . ?
N3 N2 Ag1 103.8(6) . . ?
N2 N3 C7 117.1(9) . . ?
C1 N3 N2 110.4(8) . . ?
C1 N3 C7 132.4(9) . . ?
C7 N4 Ag1 121.4(7) . . ?
C7 N4 C11 117.1(9) . . ?
C11 N4 Ag1 120.9(7) . . ?
N3 C1 C2 135.4(10) . . ?
N3 C1 C6 104.1(9) . . ?
C2 C1 C6 120.6(10) . . ?
C1 C2 H2 121.8 . . ?
C3 C2 C1 116.4(10) . . ?
C3 C2 H2 121.8 . . ?
C2 C3 H3 118.0 . . ?
C2 C3 C4 124.0(11) . . ?
C4 C3 H3 118.0 . . ?
C3 C4 H4 120.2 . . ?
C5 C4 C3 119.6(11) . . ?
C5 C4 H4 120.2 . . ?
C4 C5 H5 121.3 . . ?
C4 C5 C6 117.4(10) . . ?
C6 C5 H5 121.3 . . ?
N1 C6 C1 108.0(9) . . ?
N1 C6 C5 130.0(10) . . ?
C5 C6 C1 122.0(10) . . ?
N4 C7 N3 116.2(9) . . ?
N4 C7 C8 125.7(10) . . ?
C8 C7 N3 118.1(9) . . ?
C7 C8 H8 121.6 . . ?
C9 C8 C7 116.9(10) . . ?
C9 C8 H8 121.6 . . ?
C8 C9 H9 119.7 . . ?
C8 C9 C10 120.7(9) . . ?
C10 C9 H9 119.7 . . ?
C9 C10 C11 117.8(9) . . ?
C9 C10 C15 122.8(10) . . ?
C15 C10 C11 119.3(10) . . ?
N4 C11 C10 121.6(9) . . ?
N4 C11 C12 119.2(9) . . ?
C12 C11 C10 119.2(10) . . ?
C11 C12 H12 119.9 . . ?
C13 C12 C11 120.2(11) . . ?
C13 C12 H12 119.9 . . ?
C12 C13 H13 119.5 . . ?
C12 C13 C14 120.9(11) . . ?
C14 C13 H13 119.5 . . ?
C13 C14 H14 119.6 . . ?
C15 C14 C13 120.7(11) . . ?
C15 C14 H14 119.6 . . ?
C10 C15 H15 120.1 . . ?
C14 C15 C10 119.8(11) . . ?
C14 C15 H15 120.1 . . ?
F1 C16 S1 110.0(9) . . ?
F1 C16 F3 107.8(10) . . ?
F2 C16 S1 111.4(9) . . ?
F2 C16 F1 108.3(11) . . ?
F2 C16 F3 107.6(10) . . ?
F3 C16 S1 111.6(8) . . ?

loop_
_geom_bond_atom_site_label_1
_geom_bond_atom_site_label_2
_geom_bond_distance
_geom_bond_site_symmetry_2
_geom_bond_publ_flag
Ag1 O1 2.552(9) . ?
Ag1 N1 2.223(8) 2_666 ?
Ag1 N2 2.610(9) . ?
Ag1 N4 2.265(8) . ?
S1 O1 1.442(9) . ?
S1 O2 1.451(9) . ?
S1 O3 1.445(9) . ?
S1 C16 1.828(12) . ?
F1 C16 1.331(15) . ?
F2 C16 1.326(14) . ?
F3 C16 1.332(15) . ?
N1 N2 1.310(12) . ?
N1 C6 1.367(14) . ?
N2 N3 1.369(12) . ?
N3 C1 1.366(13) . ?
N3 C7 1.430(13) . ?
N4 C7 1.317(13) . ?
N4 C11 1.369(13) . ?
C1 C2 1.404(15) . ?
C1 C6 1.410(14) . ?
C2 H2 0.9500 . ?
C2 C3 1.361(16) . ?
C3 H3 0.9500 . ?
C3 C4 1.413(16) . ?
C4 H4 0.9500 . ?
C4 C5 1.389(16) . ?
C5 H5 0.9500 . ?
C5 C6 1.390(15) . ?
C7 C8 1.417(14) . ?
C8 H8 0.9500 . ?
C8 C9 1.372(15) . ?
C9 H9 0.9500 . ?
C9 C10 1.397(15) . ?
C10 C11 1.440(14) . ?
C10 C15 1.423(15) . ?
C11 C12 1.401(15) . ?
C12 H12 0.9500 . ?
C12 C13 1.376(17) . ?
C13 H13 0.9500 . ?
C13 C14 1.413(18) . ?
C14 H14 0.9500 . ?
C14 C15 1.367(17) . ?
C15 H15 0.9500 . ?

loop_
_geom_torsion_atom_site_label_1
_geom_torsion_atom_site_label_2
_geom_torsion_atom_site_label_3
_geom_torsion_atom_site_label_4
_geom_torsion
_geom_torsion_site_symmetry_1
_geom_torsion_site_symmetry_2
_geom_torsion_site_symmetry_3
_geom_torsion_site_symmetry_4
_geom_torsion_publ_flag
Ag1 N1 N2 Ag1 48.6(11) 2_666 . . . ?
Ag1 N1 N2 N3 177.1(6) 2_666 . . . ?
Ag1 N1 C6 C1 -177.0(8) 2_666 . . . ?
Ag1 N1 C6 C5 4.8(19) 2_666 . . . ?
Ag1 N2 N3 C1 143.9(7) . . . . ?
Ag1 N2 N3 C7 -38.3(10) . . . . ?
Ag1 N4 C7 N3 15.3(13) . . . . ?
Ag1 N4 C7 C8 -166.3(9) . . . . ?
Ag1 N4 C11 C10 166.9(8) . . . . ?
Ag1 N4 C11 C12 -14.5(13) . . . . ?
O1 S1 C16 F1 57.2(10) . . . . ?
O1 S1 C16 F2 -62.9(10) . . . . ?
O1 S1 C16 F3 176.8(8) . . . . ?
O2 S1 O1 Ag1 10.9(8) . . . . ?
O2 S1 C16 F1 178.8(9) . . . . ?
O2 S1 C16 F2 58.7(11) . . . . ?
O2 S1 C16 F3 -61.6(10) . . . . ?
O3 S1 O1 Ag1 -126.2(6) . . . . ?
O3 S1 C16 F1 -62.1(10) . . . . ?
O3 S1 C16 F2 177.8(10) . . . . ?
O3 S1 C16 F3 57.5(10) . . . . ?
N1 N2 N3 C1 0.9(12) . . . . ?
N1 N2 N3 C7 178.8(9) . . . . ?
N2 N1 C6 C1 -0.5(13) . . . . ?
N2 N1 C6 C5 -178.7(12) . . . . ?
N2 N3 C1 C2 179.1(13) . . . . ?
N2 N3 C1 C6 -1.1(12) . . . . ?
N2 N3 C7 N4 20.9(14) . . . . ?
N2 N3 C7 C8 -157.6(10) . . . . ?
N3 C1 C2 C3 -177.5(13) . . . . ?
N3 C1 C6 N1 1.0(12) . . . . ?
N3 C1 C6 C5 179.4(11) . . . . ?
N3 C7 C8 C9 176.2(10) . . . . ?
N4 C7 C8 C9 -2.2(17) . . . . ?
N4 C11 C12 C13 -176.9(11) . . . . ?
C1 N3 C7 N4 -161.8(11) . . . . ?
C1 N3 C7 C8 19.7(17) . . . . ?
C1 C2 C3 C4 -3(2) . . . . ?
C2 C1 C6 N1 -179.2(10) . . . . ?
C2 C1 C6 C5 -0.9(18) . . . . ?
C2 C3 C4 C5 2(2) . . . . ?
C3 C4 C5 C6 0.5(18) . . . . ?
C4 C5 C6 N1 177.2(12) . . . . ?
C4 C5 C6 C1 -0.8(18) . . . . ?
C6 N1 N2 Ag1 -128.7(8) . . . . ?
C6 N1 N2 N3 -0.2(12) . . . . ?
C6 C1 C2 C3 2.8(18) . . . . ?
C7 N3 C1 C2 2(2) . . . . ?
C7 N3 C1 C6 -178.6(11) . . . . ?
C7 N4 C11 C10 -4.6(15) . . . . ?
C7 N4 C11 C12 174.0(10) . . . . ?
C7 C8 C9 C10 -1.5(16) . . . . ?
C8 C9 C10 C11 1.8(16) . . . . ?
C8 C9 C10 C15 -174.1(11) . . . . ?
C9 C10 C11 N4 1.3(16) . . . . ?
C9 C10 C11 C12 -177.3(11) . . . . ?
C9 C10 C15 C14 176.1(11) . . . . ?
C10 C11 C12 C13 1.7(18) . . . . ?
C11 N4 C7 N3 -173.2(9) . . . . ?
C11 N4 C7 C8 5.2(16) . . . . ?
C11 C10 C15 C14 0.2(17) . . . . ?
C11 C12 C13 C14 -1(2) . . . . ?
C12 C13 C14 C15 0(2) . . . . ?
C13 C14 C15 C10 0.4(19) . . . . ?
C15 C10 C11 N4 177.4(10) . . . . ?
C15 C10 C11 C12 -1.2(16) . . . . ?
C16 S1 O1 Ag1 124.1(6) . . . . ?

loop_
_twin_individual_id
_twin_individual_mass_fraction_refined
_oxdiff_twin_reflns_isolated
_oxdiff_twin_reflns_overlapped
_twin_individual_twin_lattice_type
_twin_individual_twin_matrix_11
_twin_individual_twin_matrix_12
_twin_individual_twin_matrix_13
_twin_individual_twin_matrix_21
_twin_individual_twin_matrix_22
_twin_individual_twin_matrix_23
_twin_individual_twin_matrix_31
_twin_individual_twin_matrix_32
_twin_individual_twin_matrix_33
1 0.56527 4398 20527 ref 1.0000 0.0000 0.0000 0.0000 1.0000 0.0000 0.0000 0.0000 1.0000
2 0.43473 4262 20527 nmt -0.9962 0.0043 0.0088 -0.0015 -1.0025 -0.0045 0.8814 0.9334 0.9984
